data_4074260
loop_
_publ_author_name
'Boydston, Andrew J.'
'Rice, Jonathan D.'
'Sanderson, Matthew D.'
'Dykhno, Olga L.'
'Bielawski, Christopher W.'

_publ_section_title
;
 Synthesis and Study of Bidentate Benzimidazolylidene&#x2212;Group 10
 Metal Complexes and Related Main-Chain Organometallic Polymers
;
_journal_issue 26
_journal_name_full Organometallics
_journal_page_first 6087
_journal_paper_doi 10.1021/om060494u
_journal_volume 25
_journal_year 2006
_chemical_formula_moiety '2 C17 H20 N2 O, Pd +2, 2 Br -1, 2 C2 H6 S O'
_chemical_formula_sum 'C38 H48 Br2 N4 O4 Pd S2'
_chemical_formula_weight 955.14
_chemical_name_systematic
;
 ?
;
_space_group_IT_number 14
_symmetry_cell_setting monoclinic
_symmetry_space_group_name_Hall '-P 2ybc'
_symmetry_space_group_name_H-M 'P 1 21/c 1'
_atom_sites_solution_hydrogens geom
_atom_sites_solution_primary direct
_atom_sites_solution_secondary difmap
_audit_creation_method SHELXL-97
_cell_angle_alpha 90.00
_cell_angle_beta 101.660(2)
_cell_angle_gamma 90.00
_cell_formula_units_Z 2
_cell_length_a 9.5039(3)
_cell_length_b 10.6594(4)
_cell_length_c 20.8233(9)
_cell_measurement_reflns_used 4052
_cell_measurement_temperature 153(2)
_cell_measurement_theta_max 27.5
_cell_measurement_theta_min 1
_cell_volume 2065.99(14)
_computing_cell_refinement 'Collect software, Nonius B.V. 1998'
_computing_data_collection 'Collect software, Nonius B.V. 1998'
_computing_data_reduction
;
DENZO and Scalepack (Otwinoski and Minor, 1997)
;
_computing_molecular_graphics 'XP SHELXTL/PC, Siemens Analytical'
_computing_structure_refinement 'XL SHELXTL/PC, Siemens Analytical'
_computing_structure_solution
;

SIR97 - Altomare A., Burla M.C., Camalli M., Cascarano G.L., Giacovazzo C., 
Guagliardi A., Moliterni A.G.G., Polidori G.,Spagna R.
;
_diffrn_ambient_temperature 153(2)
_diffrn_measured_fraction_theta_full 0.991
_diffrn_measured_fraction_theta_max 0.991
_diffrn_measurement_device_type 'Nonius Kappa CCD'
_diffrn_measurement_method '\f and \w scans'
_diffrn_radiation_monochromator graphite
_diffrn_radiation_source 'fine-focus sealed tube'
_diffrn_radiation_type MoK\a
_diffrn_radiation_wavelength 0.71073
_diffrn_reflns_av_R_equivalents 0.0357
_diffrn_reflns_av_sigmaI/netI 0.0513
_diffrn_reflns_limit_h_max 12
_diffrn_reflns_limit_h_min -12
_diffrn_reflns_limit_k_max 13
_diffrn_reflns_limit_k_min -12
_diffrn_reflns_limit_l_max 26
_diffrn_reflns_limit_l_min -26
_diffrn_reflns_number 7923
_diffrn_reflns_theta_full 27.45
_diffrn_reflns_theta_max 27.45
_diffrn_reflns_theta_min 2.16
_exptl_absorpt_coefficient_mu 2.527
_exptl_absorpt_correction_T_max 0.65
_exptl_absorpt_correction_T_min 0.55
_exptl_absorpt_correction_type multi-scan
_exptl_absorpt_process_details 'Denzo and Scalepack'
_exptl_crystal_colour 'light brown'
_exptl_crystal_density_diffrn 1.535
_exptl_crystal_density_method 'not measured'
_exptl_crystal_description prisms
_exptl_crystal_F_000 968
_exptl_crystal_size_max 0.22
_exptl_crystal_size_mid 0.21
_exptl_crystal_size_min 0.17
_refine_diff_density_max 1.153
_refine_diff_density_min -0.938
_refine_diff_density_rms 0.103
_refine_ls_extinction_method none
_refine_ls_goodness_of_fit_ref 1.054
_refine_ls_hydrogen_treatment mixed
_refine_ls_matrix_type full
_refine_ls_number_parameters 265
_refine_ls_number_reflns 4689
_refine_ls_number_restraints 36
_refine_ls_restrained_S_all 1.053
_refine_ls_R_factor_all 0.0628
_refine_ls_R_factor_gt 0.0401
_refine_ls_shift/su_max 0.051
_refine_ls_shift/su_mean 0.004
_refine_ls_structure_factor_coef Fsqd
_refine_ls_weighting_details 'calc w=1/[\s^2^(Fo^2^)+(0.0412P)^2^+2.2448P] where P=(Fo^2^+2Fc^2^)/3'
_refine_ls_weighting_scheme calc
_refine_ls_wR_factor_gt 0.0894
_refine_ls_wR_factor_ref 0.1017
_reflns_number_gt 3569
_reflns_number_total 4689
_reflns_threshold_expression >2sigma(I)
_cod_data_source_file om060494usi20061002_112533.cif
_cod_data_source_block b4ab78
_cod_depositor_comments
;
The following automatic conversions were performed:

'_symmetry_cell_setting' value 'Monoclinic' changed to 'monoclinic'
according to /home/saulius/struct/CIF-dictionaries/cif_core.dic
dictionary named 'cif_core.dic' version 2.4.1 from 2010-06-29.

Automatic conversion script
Id: cif_fix_values 1715 2011-07-08 13:25:40Z adriana 
;
_cod_original_sg_symbol_H-M P21/c
_cod_database_code 4074260

loop_
_symmetry_equiv_pos_as_xyz
'x, y, z'
'-x, y+1/2, -z+1/2'
'-x, -y, -z'
'x, -y-1/2, z-1/2'

loop_
_atom_site_label
_atom_site_type_symbol
_atom_site_fract_x
_atom_site_fract_y
_atom_site_fract_z
_atom_site_U_iso_or_equiv
_atom_site_adp_type
_atom_site_occupancy
_atom_site_symmetry_multiplicity
_atom_site_calc_flag
_atom_site_refinement_flags
_atom_site_disorder_assembly
_atom_site_disorder_group
Pd1 Pd 0.5000 0.5000 0.5000 0.02606(11) Uani 1 2 d S . .
Br1 Br 0.74988(4) 0.56092(3) 0.504332(18) 0.03764(12) Uani 1 1 d . . .
O1 O 0.3753(3) 0.1964(3) 0.64159(12) 0.0409(6) Uani 1 1 d . . .
N1 N 0.5921(3) 0.2686(2) 0.57959(12) 0.0260(6) Uani 1 1 d . . .
N2 N 0.5993(3) 0.2338(3) 0.47797(13) 0.0303(6) Uani 1 1 d . B .
C1 C 0.5666(3) 0.3210(3) 0.51914(15) 0.0281(7) Uani 1 1 d . . .
C2 C 0.6435(4) 0.1227(3) 0.51145(16) 0.0314(7) Uani 1 1 d . . .
C3 C 0.6841(4) 0.0051(3) 0.4916(2) 0.0425(9) Uani 1 1 d . . .
H3A H 0.6831 -0.0127 0.4468 0.051 Uiso 1 1 calc R . .
C4 C 0.7253(4) -0.0835(3) 0.5396(2) 0.0497(11) Uani 1 1 d . . .
H4A H 0.7534 -0.1643 0.5276 0.060 Uiso 1 1 calc R . .
C5 C 0.7271(5) -0.0580(4) 0.6058(2) 0.0507(11) Uani 1 1 d . . .
H5A H 0.7585 -0.1213 0.6376 0.061 Uiso 1 1 calc R . .
C6 C 0.6843(4) 0.0575(4) 0.6260(2) 0.0418(9) Uani 1 1 d . . .
H6A H 0.6845 0.0750 0.6707 0.050 Uiso 1 1 calc R . .
C7 C 0.6412(3) 0.1457(3) 0.57719(17) 0.0307(7) Uani 1 1 d . . .
C8 C 0.5704(4) 0.3323(3) 0.63765(15) 0.0292(7) Uani 1 1 d . . .
C9 C 0.4588(4) 0.2945(3) 0.66755(16) 0.0313(7) Uani 1 1 d . . .
C10 C 0.4389(4) 0.3593(4) 0.72400(17) 0.0396(9) Uani 1 1 d . . .
H10A H 0.3643 0.3347 0.7456 0.048 Uiso 1 1 calc R . .
C11 C 0.5272(4) 0.4581(4) 0.74789(18) 0.0431(9) Uani 1 1 d . . .
H11A H 0.5128 0.5010 0.7860 0.052 Uiso 1 1 calc R . .
C12 C 0.6368(4) 0.4962(4) 0.71724(18) 0.0407(9) Uani 1 1 d . . .
H12A H 0.6963 0.5653 0.7339 0.049 Uiso 1 1 calc R . .
C13 C 0.6586(4) 0.4323(3) 0.66203(17) 0.0354(8) Uani 1 1 d . . .
H13A H 0.7339 0.4570 0.6409 0.043 Uiso 1 1 calc R . .
C14 C 0.5959(5) 0.2547(4) 0.40739(18) 0.0543(12) Uani 1 1 d . . .
H14C H 0.5463 0.3346 0.3930 0.065 Uiso 0.31 1 calc PR A 1
H14D H 0.5431 0.1857 0.3812 0.065 Uiso 0.31 1 calc PR A 1
H14A H 0.5449 0.1877 0.3820 0.065 Uiso 0.69 1 d PR . .
H14B H 0.5484 0.3324 0.3935 0.065 Uiso 0.69 1 d PR . .
C15 C 0.7630(8) 0.2598(7) 0.3964(3) 0.0421(16) Uani 0.69 1 d PU B 1
H15A H 0.8176 0.3216 0.4272 0.050 Uiso 0.69 1 calc PR B 1
H15B H 0.8080 0.1766 0.4070 0.050 Uiso 0.69 1 calc PR B 1
C16 C 0.7742(6) 0.2951(7) 0.3273(3) 0.0500(15) Uani 0.69 1 d PU B 1
H16A H 0.7050 0.2446 0.2958 0.060 Uiso 0.69 1 calc PR B 1
H16B H 0.7486 0.3846 0.3197 0.060 Uiso 0.69 1 calc PR B 1
C17 C 0.9223(9) 0.2735(9) 0.3158(4) 0.071(2) Uani 0.69 1 d PU B 1
H17A H 0.9260 0.2966 0.2706 0.107 Uiso 0.69 1 calc PR B 1
H17B H 0.9475 0.1848 0.3230 0.107 Uiso 0.69 1 calc PR B 1
H17C H 0.9907 0.3251 0.3463 0.107 Uiso 0.69 1 calc PR B 1
C15A C 0.6937(17) 0.2805(14) 0.3799(7) 0.035(3) Uani 0.31 1 d PU B 2
H15C H 0.7463 0.3535 0.4024 0.042 Uiso 0.31 1 calc PR B 2
H15D H 0.6518 0.3065 0.3344 0.042 Uiso 0.31 1 calc PR B 2
C16A C 0.8017(12) 0.1750(12) 0.3774(5) 0.035(2) Uani 0.31 1 d PU B 2
H16C H 0.8475 0.1513 0.4228 0.042 Uiso 0.31 1 calc PR B 2
H16D H 0.7494 0.1006 0.3563 0.042 Uiso 0.31 1 calc PR B 2
C17A C 0.918(2) 0.2100(18) 0.3403(9) 0.067(5) Uani 0.31 1 d PU B 2
H17D H 0.9849 0.1396 0.3415 0.101 Uiso 0.31 1 calc PR B 2
H17E H 0.9705 0.2836 0.3609 0.101 Uiso 0.31 1 calc PR B 2
H17F H 0.8741 0.2295 0.2947 0.101 Uiso 0.31 1 calc PR B 2
S1A S 0.00518(11) 0.25339(14) 0.64830(6) 0.0609(3) Uani 1 1 d . . .
O1A O 0.1350(3) 0.1871(3) 0.68655(15) 0.0600(8) Uani 1 1 d . . .
C1A C 0.0593(6) 0.4126(6) 0.6449(3) 0.0785(16) Uani 1 1 d . . .
H1A1 H 0.0654 0.4517 0.6880 0.118 Uiso 1 1 calc R . .
H1A2 H -0.0112 0.4577 0.6122 0.118 Uiso 1 1 calc R . .
H1A3 H 0.1535 0.4161 0.6327 0.118 Uiso 1 1 calc R . .
C2A C -0.0020(6) 0.2167(7) 0.5649(2) 0.087(2) Uani 1 1 d . . .
H2A1 H 0.0917 0.2333 0.5539 0.131 Uiso 1 1 calc R . .
H2A2 H -0.0754 0.2686 0.5373 0.131 Uiso 1 1 calc R . .
H2A3 H -0.0264 0.1279 0.5573 0.131 Uiso 1 1 calc R . .
H1O H 0.282(6) 0.190(6) 0.660(3) 0.096(19) Uiso 1 1 d . . .

loop_
_atom_site_aniso_label
_atom_site_aniso_U_11
_atom_site_aniso_U_22
_atom_site_aniso_U_33
_atom_site_aniso_U_23
_atom_site_aniso_U_13
_atom_site_aniso_U_12
Pd1 0.03225(19) 0.02302(17) 0.02246(17) -0.00049(14) 0.00443(13) 0.00270(15)
Br1 0.0351(2) 0.03117(19) 0.0465(2) 0.00201(16) 0.00798(16) -0.00033(15)
O1 0.0425(15) 0.0439(15) 0.0370(13) 0.0026(12) 0.0097(12) -0.0051(13)
N1 0.0312(14) 0.0244(13) 0.0231(13) 0.0020(11) 0.0072(11) 0.0011(12)
N2 0.0362(15) 0.0274(14) 0.0261(13) -0.0057(12) 0.0033(12) 0.0042(13)
C1 0.0300(17) 0.0245(16) 0.0290(16) -0.0020(14) 0.0039(14) 0.0001(14)
C2 0.0305(17) 0.0252(15) 0.0375(18) -0.0033(15) 0.0043(14) -0.0032(15)
C3 0.041(2) 0.0312(18) 0.057(2) -0.0126(19) 0.0137(18) -0.0019(18)
C4 0.051(2) 0.0211(17) 0.082(3) -0.0033(19) 0.023(2) 0.0031(17)
C5 0.054(2) 0.033(2) 0.070(3) 0.017(2) 0.022(2) 0.0104(19)
C6 0.045(2) 0.035(2) 0.048(2) 0.0100(18) 0.0160(18) 0.0036(18)
C7 0.0304(17) 0.0245(16) 0.0382(18) -0.0003(14) 0.0093(15) 0.0012(14)
C8 0.0353(18) 0.0280(16) 0.0241(15) 0.0027(14) 0.0058(14) 0.0063(14)
C9 0.0304(17) 0.0357(18) 0.0265(16) 0.0038(15) 0.0029(13) 0.0065(15)
C10 0.038(2) 0.054(2) 0.0286(17) 0.0040(17) 0.0096(15) 0.0076(18)
C11 0.049(2) 0.050(2) 0.0292(18) -0.0060(17) 0.0059(16) 0.0100(19)
C12 0.051(2) 0.0363(19) 0.0339(18) -0.0083(17) 0.0055(16) -0.0003(18)
C13 0.0395(19) 0.0334(18) 0.0326(18) -0.0006(15) 0.0056(15) 0.0005(16)
C14 0.088(3) 0.045(2) 0.0266(18) -0.0052(18) 0.005(2) 0.023(2)
C15 0.041(4) 0.052(4) 0.034(3) -0.003(3) 0.010(3) 0.000(3)
C16 0.046(3) 0.066(4) 0.038(3) -0.004(3) 0.007(2) -0.003(3)
C17 0.065(4) 0.097(6) 0.057(4) -0.008(4) 0.026(4) 0.008(4)
C15A 0.038(6) 0.039(6) 0.029(6) -0.005(5) 0.010(5) -0.005(6)
C16A 0.036(5) 0.041(6) 0.026(5) -0.007(5) 0.005(4) -0.001(5)
C17A 0.069(8) 0.068(8) 0.072(8) 0.007(7) 0.032(7) 0.012(7)
S1A 0.0351(5) 0.0920(9) 0.0552(6) 0.0166(7) 0.0083(5) -0.0038(6)
O1A 0.0390(15) 0.082(2) 0.0593(18) 0.0259(17) 0.0098(13) 0.0030(16)
C1A 0.060(3) 0.091(4) 0.083(4) 0.024(3) 0.012(3) 0.005(3)
C2A 0.058(3) 0.149(6) 0.053(3) 0.002(3) 0.008(2) -0.035(4)

loop_
_atom_type_symbol
_atom_type_description
_atom_type_scat_dispersion_real
_atom_type_scat_dispersion_imag
_atom_type_scat_source
C C 0.0033 0.0016 'International Tables Vol C Tables 4.2.6.8 and 6.1.1.4'
H H 0.0000 0.0000 'International Tables Vol C Tables 4.2.6.8 and 6.1.1.4'
N N 0.0061 0.0033 'International Tables Vol C Tables 4.2.6.8 and 6.1.1.4'
O O 0.0106 0.0060 'International Tables Vol C Tables 4.2.6.8 and 6.1.1.4'
Pd Pd -0.9988 1.0072 'International Tables Vol C Tables 4.2.6.8 and 6.1.1.4'
Br Br -0.2901 2.4595 'International Tables Vol C Tables 4.2.6.8 and 6.1.1.4'
S S 0.1246 0.1234 'International Tables Vol C Tables 4.2.6.8 and 6.1.1.4'

loop_
_geom_angle_atom_site_label_1
_geom_angle_atom_site_label_2
_geom_angle_atom_site_label_3
_geom_angle
_geom_angle_site_symmetry_1
_geom_angle_site_symmetry_3
C1 Pd1 C1 180.00(18) . 3_666
C1 Pd1 Br1 91.13(9) . 3_666
C1 Pd1 Br1 88.87(9) 3_666 3_666
C1 Pd1 Br1 88.87(9) . .
C1 Pd1 Br1 91.13(9) 3_666 .
Br1 Pd1 Br1 180.000(17) 3_666 .
C9 O1 H1O 112(3) . .
C1 N1 C7 110.7(3) . .
C1 N1 C8 123.9(3) . .
C7 N1 C8 125.4(3) . .
C1 N2 C2 110.7(3) . .
C1 N2 C14 124.6(3) . .
C2 N2 C14 124.6(3) . .
N2 C1 N1 106.7(3) . .
N2 C1 Pd1 129.1(2) . .
N1 C1 Pd1 124.2(2) . .
C7 C2 N2 106.2(3) . .
C7 C2 C3 120.5(3) . .
N2 C2 C3 133.3(3) . .
C4 C3 C2 117.1(4) . .
C4 C3 H3A 121.4 . .
C2 C3 H3A 121.4 . .
C3 C4 C5 121.8(4) . .
C3 C4 H4A 119.1 . .
C5 C4 H4A 119.1 . .
C6 C5 C4 121.6(4) . .
C6 C5 H5A 119.2 . .
C4 C5 H5A 119.2 . .
C7 C6 C5 116.2(4) . .
C7 C6 H6A 121.9 . .
C5 C6 H6A 121.9 . .
C6 C7 C2 122.7(3) . .
C6 C7 N1 131.6(3) . .
C2 C7 N1 105.8(3) . .
C13 C8 C9 121.1(3) . .
C13 C8 N1 119.5(3) . .
C9 C8 N1 119.4(3) . .
O1 C9 C8 118.8(3) . .
O1 C9 C10 123.0(3) . .
C8 C9 C10 118.3(3) . .
C11 C10 C9 120.2(3) . .
C11 C10 H10A 119.9 . .
C9 C10 H10A 119.9 . .
C10 C11 C12 121.2(3) . .
C10 C11 H11A 119.4 . .
C12 C11 H11A 119.4 . .
C11 C12 C13 119.2(4) . .
C11 C12 H12A 120.4 . .
C13 C12 H12A 120.4 . .
C8 C13 C12 120.0(3) . .
C8 C13 H13A 120.0 . .
C12 C13 H13A 120.0 . .
C15A C14 N2 129.5(8) . .
N2 C14 C15 108.3(4) . .
N2 C14 H14C 110.0 . .
C15 C14 H14C 110.0 . .
C15A C14 H14D 105.0 . .
N2 C14 H14D 110.0 . .
C15 C14 H14D 110.0 . .
H14C C14 H14D 108.4 . .
C15A C14 H14A 104.9 . .
N2 C14 H14A 110.0 . .
C15 C14 H14A 110.0 . .
H14C C14 H14A 108.5 . .
N2 C14 H14B 110.1 . .
C15 C14 H14B 109.7 . .
H14D C14 H14B 108.7 . .
H14A C14 H14B 108.7 . .
C16 C15 C14 113.3(5) . .
C16 C15 H15A 108.9 . .
C14 C15 H15A 108.9 . .
C16 C15 H15B 108.9 . .
C14 C15 H15B 108.9 . .
H15A C15 H15B 107.7 . .
C17 C16 C15 111.4(6) . .
C17 C16 H16A 109.4 . .
C15 C16 H16A 109.3 . .
C17 C16 H16B 109.3 . .
C15 C16 H16B 109.4 . .
H16A C16 H16B 108.0 . .
C16 C17 H17A 109.5 . .
C16 C17 H17B 109.5 . .
H17A C17 H17B 109.5 . .
C16 C17 H17C 109.5 . .
H17A C17 H17C 109.5 . .
H17B C17 H17C 109.5 . .
C14 C15A C16A 115.5(12) . .
C14 C15A H15C 108.4 . .
C16A C15A H15C 108.4 . .
C14 C15A H15D 108.4 . .
C16A C15A H15D 108.4 . .
H15C C15A H15D 107.5 . .
C17A C16A C15A 113.5(12) . .
C17A C16A H16C 108.9 . .
C15A C16A H16C 108.9 . .
C17A C16A H16D 108.8 . .
C15A C16A H16D 108.9 . .
H16C C16A H16D 107.7 . .
C16A C17A H17D 109.5 . .
C16A C17A H17E 109.4 . .
H17D C17A H17E 109.5 . .
C16A C17A H17F 109.5 . .
H17D C17A H17F 109.5 . .
H17E C17A H17F 109.5 . .
O1A S1A C2A 106.3(3) . .
O1A S1A C1A 104.9(2) . .
C2A S1A C1A 97.2(3) . .
S1A C1A H1A1 109.5 . .
S1A C1A H1A2 109.5 . .
H1A1 C1A H1A2 109.5 . .
S1A C1A H1A3 109.5 . .
H1A1 C1A H1A3 109.5 . .
H1A2 C1A H1A3 109.5 . .
S1A C2A H2A1 109.5 . .
S1A C2A H2A2 109.5 . .
H2A1 C2A H2A2 109.5 . .
S1A C2A H2A3 109.5 . .
H2A1 C2A H2A3 109.5 . .
H2A2 C2A H2A3 109.5 . .

loop_
_geom_bond_atom_site_label_1
_geom_bond_atom_site_label_2
_geom_bond_distance
_geom_bond_site_symmetry_2
Pd1 C1 2.024(3) .
Pd1 C1 2.024(3) 3_666
Pd1 Br1 2.4461(4) 3_666
Pd1 Br1 2.4461(4) .
O1 C9 1.357(4) .
O1 H1O 1.04(6) .
N1 C1 1.353(4) .
N1 C7 1.395(4) .
N1 C8 1.438(4) .
N2 C1 1.343(4) .
N2 C2 1.395(4) .
N2 C14 1.480(5) .
C2 C7 1.395(5) .
C2 C3 1.398(5) .
C3 C4 1.374(6) .
C3 H3A 0.9500 .
C4 C5 1.403(6) .
C4 H4A 0.9500 .
C5 C6 1.388(6) .
C5 H5A 0.9500 .
C6 C7 1.384(5) .
C6 H6A 0.9500 .
C8 C13 1.387(5) .
C8 C9 1.394(5) .
C9 C10 1.409(5) .
C10 C11 1.375(6) .
C10 H10A 0.9500 .
C11 C12 1.388(6) .
C11 H11A 0.9500 .
C12 C13 1.388(5) .
C12 H12A 0.9500 .
C13 H13A 0.9500 .
C14 C15A 1.218(14) .
C14 C15 1.651(9) .
C14 H14C 0.9900 .
C14 H14D 0.9900 .
C14 H14A 0.9599 .
C14 H14B 0.9600 .
C15 C16 1.511(9) .
C15 H15A 0.9900 .
C15 H15B 0.9900 .
C16 C17 1.493(10) .
C16 H16A 0.9900 .
C16 H16B 0.9900 .
C17 H17A 0.9800 .
C17 H17B 0.9800 .
C17 H17C 0.9800 .
C15A C16A 1.531(18) .
C15A H15C 0.9900 .
C15A H15D 0.9900 .
C16A C17A 1.52(2) .
C16A H16C 0.9900 .
C16A H16D 0.9900 .
C17A H17D 0.9800 .
C17A H17E 0.9800 .
C17A H17F 0.9800 .
S1A O1A 1.503(3) .
S1A C2A 1.767(5) .
S1A C1A 1.779(6) .
C1A H1A1 0.9800 .
C1A H1A2 0.9800 .
C1A H1A3 0.9800 .
C2A H2A1 0.9800 .
C2A H2A2 0.9800 .
C2A H2A3 0.9800 .

loop_
_geom_hbond_atom_site_label_D
_geom_hbond_atom_site_label_H
_geom_hbond_atom_site_label_A
_geom_hbond_distance_DH
_geom_hbond_distance_HA
_geom_hbond_distance_DA
_geom_hbond_angle_DHA
O1 H1O O1A 1.04(6) 1.60(6) 2.639(4) 177(5)

loop_
_geom_torsion_atom_site_label_1
_geom_torsion_atom_site_label_2
_geom_torsion_atom_site_label_3
_geom_torsion_atom_site_label_4
_geom_torsion
_geom_torsion_site_symmetry_1
C2 N2 C1 N1 1.3(4) .
C14 N2 C1 N1 -175.8(3) .
C2 N2 C1 Pd1 178.8(2) .
C14 N2 C1 Pd1 1.7(5) .
C7 N1 C1 N2 -0.4(4) .
C8 N1 C1 N2 179.9(3) .
C7 N1 C1 Pd1 -178.0(2) .
C8 N1 C1 Pd1 2.2(4) .
C1 Pd1 C1 N2 -47(100) 3_666
Br1 Pd1 C1 N2 99.5(3) 3_666
Br1 Pd1 C1 N2 -80.5(3) .
C1 Pd1 C1 N1 130(100) 3_666
Br1 Pd1 C1 N1 -83.3(3) 3_666
Br1 Pd1 C1 N1 96.7(3) .
C1 N2 C2 C7 -1.8(4) .
C14 N2 C2 C7 175.4(3) .
C1 N2 C2 C3 177.7(4) .
C14 N2 C2 C3 -5.1(6) .
C7 C2 C3 C4 -2.1(5) .
N2 C2 C3 C4 178.5(4) .
C2 C3 C4 C5 -0.1(6) .
C3 C4 C5 C6 1.4(7) .
C4 C5 C6 C7 -0.6(6) .
C5 C6 C7 C2 -1.6(5) .
C5 C6 C7 N1 179.9(4) .
N2 C2 C7 C6 -177.4(3) .
C3 C2 C7 C6 3.0(5) .
N2 C2 C7 N1 1.4(4) .
C3 C2 C7 N1 -178.1(3) .
C1 N1 C7 C6 178.0(4) .
C8 N1 C7 C6 -2.3(6) .
C1 N1 C7 C2 -0.7(4) .
C8 N1 C7 C2 179.0(3) .
C1 N1 C8 C13 -68.1(4) .
C7 N1 C8 C13 112.2(4) .
C1 N1 C8 C9 110.3(4) .
C7 N1 C8 C9 -69.4(4) .
C13 C8 C9 O1 179.8(3) .
N1 C8 C9 O1 1.4(4) .
C13 C8 C9 C10 -1.0(5) .
N1 C8 C9 C10 -179.4(3) .
O1 C9 C10 C11 -180.0(3) .
C8 C9 C10 C11 0.8(5) .
C9 C10 C11 C12 0.1(6) .
C10 C11 C12 C13 -0.8(6) .
C9 C8 C13 C12 0.2(5) .
N1 C8 C13 C12 178.6(3) .
C11 C12 C13 C8 0.7(5) .
C1 N2 C14 C15A 97.2(10) .
C2 N2 C14 C15A -79.6(11) .
C1 N2 C14 C15 107.9(4) .
C2 N2 C14 C15 -68.9(5) .
C15A C14 C15 C16 -15.1(18) .
N2 C14 C15 C16 -173.6(5) .
C14 C15 C16 C17 -168.5(6) .
N2 C14 C15A C16A 70.6(13) .
C15 C14 C15A C16A 43.9(16) .
C14 C15A C16A C17A 177.7(13) .
